data_7032615
loop_
_publ_author_name
'Benjamin, Sophie L.'
'Chang, Yao-Pang'
'Gurnani, Chitra'
'Hector, Andrew L.'
'Huggon, Michelle'
'Levason, William'
'Reid, Gillian'

_publ_section_title
;
 Niobium(v) and tantalum(v) halide chalcogenoether complexes - towards
 single source CVD precursors for ME2 thin films.
;
_journal_issue 44
_journal_name_full 'Dalton transactions (Cambridge, England : 2003)'
_journal_page_first 16640
_journal_page_last 16648
_journal_paper_doi 10.1039/c4dt02694b
_journal_volume 43
_journal_year 2014
_chemical_formula_moiety 'C12 H18 Cl10 S2 Ta2'
_chemical_formula_sum 'C12 H18 Cl10 S2 Ta2'
_chemical_formula_weight 942.78
_chemical_name_systematic
;
alpha,alpha-bis(ethylthio)-o-xylene di(tantalum pentachloride)
;
_space_group_IT_number 14
_space_group_name_Hall '-P 2ybc'
_symmetry_cell_setting monoclinic
_symmetry_space_group_name_Hall '-P 2ybc'
_symmetry_space_group_name_H-M 'P 1 21/c 1'
_atom_sites_solution_hydrogens geom
_atom_sites_solution_primary direct
_atom_sites_solution_secondary difmap
_audit_creation_date 2013-10-22
_audit_creation_method 'SHELXL-97  hand edit'
_cell_angle_alpha 90.00
_cell_angle_beta 98.859(7)
_cell_angle_gamma 90.00
_cell_formula_units_Z 4
_cell_length_a 12.437(5)
_cell_length_b 17.574(3)
_cell_length_c 11.745(2)
_cell_measurement_reflns_used 11807
_cell_measurement_temperature 100(2)
_cell_measurement_theta_max 27.5
_cell_measurement_theta_min 3.2
_cell_volume 2536.5(12)
_computing_cell_refinement
;
CrystalClear-SM Expert 2.0 r7 (Rigaku, 2011)
;
_computing_data_collection
;
CrystalClear-SM Expert 2.0 r7 (Rigaku, 2011)
;
_computing_data_reduction
;
CrystalClear-SM Expert 2.0 r7 (Rigaku, 2011)
;
_computing_structure_refinement 'SHELXL-97 (Sheldrick, 2008)'
_computing_structure_solution 'SHELXS-97 (Sheldrick, 1997)'
_diffrn_ambient_temperature 100(2)
_diffrn_detector 'CCD plate'
_diffrn_detector_area_resol_mean 28.5714
_diffrn_detector_type 'Rigaku HG Saturn724+ (2x2 bin mode)'
_diffrn_measured_fraction_theta_full 0.992
_diffrn_measured_fraction_theta_max 0.992
_diffrn_measurement_device 'four-circle \k diffractometer'
_diffrn_measurement_device_type 'Rigaku AFC12 (Left)'
_diffrn_measurement_method 'profile data from \w-scans'
_diffrn_measurement_specimen_support 'MiTeGen micromount'
_diffrn_radiation_collimation 'Confocal mirrors, HF Varimax '
_diffrn_radiation_type MoK\a
_diffrn_radiation_wavelength 0.71073
_diffrn_reflns_av_R_equivalents 0.0263
_diffrn_reflns_av_sigmaI/netI 0.0326
_diffrn_reflns_limit_h_max 16
_diffrn_reflns_limit_h_min -9
_diffrn_reflns_limit_k_max 22
_diffrn_reflns_limit_k_min -22
_diffrn_reflns_limit_l_max 15
_diffrn_reflns_limit_l_min -15
_diffrn_reflns_number 12901
_diffrn_reflns_theta_full 27.48
_diffrn_reflns_theta_max 27.48
_diffrn_reflns_theta_min 3.21
_diffrn_source 'Rotating Anode'
_exptl_absorpt_coefficient_mu 9.840
_exptl_absorpt_correction_T_max 1.000
_exptl_absorpt_correction_T_min 0.742
_exptl_absorpt_correction_type multi-scan
_exptl_absorpt_process_details
;
Jacobson, R. (1998). REQAB. Private communication to the 
Rigaku Corporation, Tokyo, Japan.
;
_exptl_crystal_colour Yellow
_exptl_crystal_density_diffrn 2.469
_exptl_crystal_density_method 'not measured'
_exptl_crystal_description Block
_exptl_crystal_F_000 1752
_exptl_crystal_size_max 0.10
_exptl_crystal_size_mid 0.08
_exptl_crystal_size_min 0.08
_refine_diff_density_max 5.609
_refine_diff_density_min -3.103
_refine_diff_density_rms 0.226
_refine_ls_extinction_method none
_refine_ls_goodness_of_fit_ref 1.037
_refine_ls_hydrogen_treatment constr
_refine_ls_matrix_type full
_refine_ls_number_parameters 237
_refine_ls_number_reflns 5770
_refine_ls_number_restraints 0
_refine_ls_restrained_S_all 1.037
_refine_ls_R_factor_all 0.0420
_refine_ls_R_factor_gt 0.0384
_refine_ls_shift/su_max 0.009
_refine_ls_shift/su_mean 0.001
_refine_ls_structure_factor_coef Fsqd
_refine_ls_weighting_details 'calc w=1/[\s^2^(Fo^2^)+(0.0349P)^2^+37.0643P] where P=(Fo^2^+2Fc^2^)/3'
_refine_ls_weighting_scheme calc
_refine_ls_wR_factor_gt 0.0922
_refine_ls_wR_factor_ref 0.0942
_reflns_number_gt 5218
_reflns_number_total 5770
_reflns_threshold_expression >2\s(I)
_cod_data_source_file c4dt02694b2.cif
_cod_data_source_block 2013slbkmlh2x
_cod_depositor_comments
;
The following automatic conversions were performed:

'_symmetry_cell_setting' value 'Monoclinic' changed to 'monoclinic'
according to
/usr/data/users/saulius/crontab/automatic-downloads/rss-feeds/RSC/lib/dictionaries/cif_core.dic
dictionary named 'cif_core.dic' version 2.4.2 from
2011-04-26.

'_exptl_absorpt_correction_type' value 'Multi-scan'
changed to 'multi-scan' according to
/usr/data/users/saulius/crontab/automatic-downloads/rss-feeds/RSC/lib/dictionaries/cif_core.dic
dictionary named 'cif_core.dic' version 2.4.2 from 2011-04-26.

Automatic conversion script
Id: cif_fix_values 2827 2014-09-09 07:05:25Z andrius 

 Adding full bibliography for 7032613--7032616.cif.
;
_cod_original_cell_volume 2536.3(11)
_cod_original_sg_symbol_H-M 'P 21/c'
_cod_database_code 7032615

loop_
_symmetry_equiv_pos_as_xyz
'x, y, z'
'-x, y+1/2, -z+1/2'
'-x, -y, -z'
'x, -y-1/2, z-1/2'

loop_
_atom_site_label
_atom_site_type_symbol
_atom_site_fract_x
_atom_site_fract_y
_atom_site_fract_z
_atom_site_U_iso_or_equiv
_atom_site_adp_type
_atom_site_occupancy
_atom_site_symmetry_multiplicity
_atom_site_calc_flag
_atom_site_refinement_flags
Ta1 Ta 0.369548(19) 0.343781(13) 0.79534(2) 0.01188(8) Uani 1 1 d .
Ta2 Ta -0.15612(2) 0.154100(15) 0.89130(2) 0.01926(8) Uani 1 1 d .
Cl1 Cl 0.27136(13) 0.33982(9) 0.61252(13) 0.0196(3) Uani 1 1 d .
Cl2 Cl 0.52249(12) 0.31105(9) 0.71690(13) 0.0184(3) Uani 1 1 d .
Cl3 Cl 0.46585(12) 0.31713(9) 0.97898(12) 0.0164(3) Uani 1 1 d .
Cl4 Cl 0.40076(14) 0.47109(9) 0.80958(15) 0.0219(3) Uani 1 1 d .
Cl5 Cl 0.20593(13) 0.34799(9) 0.86941(14) 0.0199(3) Uani 1 1 d .
Cl6 Cl -0.05990(15) 0.24855(11) 0.81337(19) 0.0324(4) Uani 1 1 d .
Cl7 Cl -0.27570(14) 0.14902(11) 0.71849(16) 0.0275(4) Uani 1 1 d .
Cl8 Cl -0.23190(16) 0.04105(10) 0.94671(16) 0.0299(4) Uani 1 1 d .
Cl9 Cl -0.01283(14) 0.14110(11) 1.04206(16) 0.0271(4) Uani 1 1 d .
Cl10 Cl -0.26158(15) 0.23084(12) 0.98224(19) 0.0352(4) Uani 1 1 d .
S1 S 0.33234(12) 0.19499(8) 0.81464(13) 0.0128(3) Uani 1 1 d .
S2 S -0.03596(14) 0.05158(10) 0.79332(17) 0.0253(4) Uani 1 1 d .
C1 C 0.4600(6) 0.0730(4) 0.9025(6) 0.0245(14) Uani 1 1 d .
H1A H 0.4442 0.0879 0.9786 0.037 Uiso 1 1 calc R
H1B H 0.5314 0.0482 0.9109 0.037 Uiso 1 1 calc R
H1C H 0.4041 0.0376 0.8665 0.037 Uiso 1 1 calc R
C2 C 0.4608(5) 0.1438(4) 0.8267(6) 0.0164(12) Uani 1 1 d .
H2A H 0.4740 0.1285 0.7489 0.020 Uiso 1 1 calc R
H2B H 0.5208 0.1778 0.8602 0.020 Uiso 1 1 calc R
C3 C 0.2592(5) 0.1603(3) 0.6771(5) 0.0155(12) Uani 1 1 d .
H3A H 0.1869 0.1849 0.6611 0.019 Uiso 1 1 calc R
H3B H 0.3003 0.1738 0.6142 0.019 Uiso 1 1 calc R
C4 C 0.2453(5) 0.0749(3) 0.6808(5) 0.0145(12) Uani 1 1 d .
C5 C 0.3092(5) 0.0302(4) 0.6189(5) 0.0170(12) Uani 1 1 d .
H5 H 0.3556 0.0542 0.5726 0.020 Uiso 1 1 calc R
C6 C 0.3058(5) -0.0488(4) 0.6240(6) 0.0193(13) Uani 1 1 d .
H6 H 0.3493 -0.0786 0.5812 0.023 Uiso 1 1 calc R
C7 C 0.2387(5) -0.0839(4) 0.6920(6) 0.0191(13) Uani 1 1 d .
H7 H 0.2377 -0.1378 0.6977 0.023 Uiso 1 1 calc R
C8 C 0.1733(5) -0.0404(4) 0.7513(6) 0.0178(12) Uani 1 1 d .
H8 H 0.1260 -0.0652 0.7958 0.021 Uiso 1 1 calc R
C9 C 0.1747(5) 0.0389(4) 0.7476(6) 0.0156(12) Uani 1 1 d .
C10 C 0.1041(5) 0.0853(4) 0.8144(6) 0.0193(13) Uani 1 1 d .
H10A H 0.1053 0.1392 0.7898 0.023 Uiso 1 1 calc R
H10B H 0.1342 0.0830 0.8974 0.023 Uiso 1 1 calc R
C11 C -0.0735(6) 0.0457(5) 0.6401(8) 0.0353(19) Uani 1 1 d .
H11A H -0.0356 0.0016 0.6121 0.042 Uiso 1 1 calc R
H11B H -0.1526 0.0355 0.6227 0.042 Uiso 1 1 calc R
C12 C -0.0480(7) 0.1168(6) 0.5721(7) 0.039(2) Uani 1 1 d .
H12A H -0.0738 0.1623 0.6078 0.059 Uiso 1 1 calc R
H12B H -0.0848 0.1127 0.4923 0.059 Uiso 1 1 calc R
H12C H 0.0307 0.1205 0.5730 0.059 Uiso 1 1 calc R

loop_
_atom_site_aniso_label
_atom_site_aniso_U_11
_atom_site_aniso_U_22
_atom_site_aniso_U_33
_atom_site_aniso_U_23
_atom_site_aniso_U_13
_atom_site_aniso_U_12
Ta1 0.01160(13) 0.01082(12) 0.01293(13) 0.00073(8) 0.00091(9) -0.00021(9)
Ta2 0.01399(14) 0.01747(14) 0.02747(16) 0.00357(10) 0.00688(11) 0.00311(10)
Cl1 0.0219(8) 0.0190(7) 0.0156(7) 0.0036(5) -0.0036(6) -0.0005(6)
Cl2 0.0149(7) 0.0215(7) 0.0201(7) -0.0029(6) 0.0066(6) -0.0022(6)
Cl3 0.0155(7) 0.0193(7) 0.0136(6) 0.0014(5) -0.0003(5) 0.0013(6)
Cl4 0.0248(8) 0.0108(7) 0.0292(8) 0.0010(6) 0.0008(6) -0.0024(6)
Cl5 0.0127(7) 0.0226(8) 0.0249(8) -0.0022(6) 0.0047(6) 0.0018(6)
Cl6 0.0230(8) 0.0257(9) 0.0497(11) 0.0096(8) 0.0094(8) -0.0033(7)
Cl7 0.0163(7) 0.0343(9) 0.0316(9) 0.0116(7) 0.0027(7) 0.0055(7)
Cl8 0.0332(9) 0.0225(8) 0.0315(9) 0.0039(7) -0.0025(7) -0.0074(7)
Cl9 0.0198(8) 0.0336(9) 0.0279(9) -0.0010(7) 0.0034(7) 0.0002(7)
Cl10 0.0204(8) 0.0345(10) 0.0517(12) -0.0198(9) 0.0084(8) 0.0015(7)
S1 0.0122(7) 0.0114(6) 0.0149(7) 0.0016(5) 0.0021(5) 0.0006(5)
S2 0.0203(8) 0.0211(8) 0.0346(10) 0.0005(7) 0.0045(7) 0.0001(7)
C1 0.028(4) 0.022(3) 0.022(3) 0.003(3) -0.001(3) 0.010(3)
C2 0.008(3) 0.015(3) 0.025(3) -0.002(2) -0.001(2) 0.004(2)
C3 0.017(3) 0.013(3) 0.015(3) 0.001(2) -0.001(2) 0.000(2)
C4 0.014(3) 0.013(3) 0.015(3) 0.000(2) -0.003(2) 0.001(2)
C5 0.018(3) 0.017(3) 0.016(3) -0.002(2) 0.001(2) -0.001(2)
C6 0.019(3) 0.016(3) 0.023(3) -0.005(2) 0.003(3) 0.004(2)
C7 0.021(3) 0.009(3) 0.024(3) -0.002(2) -0.005(3) 0.002(2)
C8 0.017(3) 0.015(3) 0.021(3) 0.004(2) 0.001(2) -0.003(2)
C9 0.011(3) 0.015(3) 0.021(3) -0.002(2) 0.003(2) -0.001(2)
C10 0.010(3) 0.021(3) 0.027(3) -0.006(3) 0.002(2) -0.002(2)
C11 0.017(3) 0.035(4) 0.049(5) -0.019(4) -0.012(3) 0.003(3)
C12 0.031(4) 0.053(6) 0.031(4) -0.001(4) -0.004(3) 0.005(4)

loop_
_atom_type_symbol
_atom_type_description
_atom_type_scat_dispersion_real
_atom_type_scat_dispersion_imag
_atom_type_scat_source
C C 0.0033 0.0016 'International Tables Vol C Tables 4.2.6.8 and 6.1.1.4'
H H 0.0000 0.0000 'International Tables Vol C Tables 4.2.6.8 and 6.1.1.4'
S S 0.1246 0.1234 'International Tables Vol C Tables 4.2.6.8 and 6.1.1.4'
Cl Cl 0.1484 0.1585 'International Tables Vol C Tables 4.2.6.8 and 6.1.1.4'
Ta Ta -0.7052 6.5227 'International Tables Vol C Tables 4.2.6.8 and 6.1.1.4'

loop_
_geom_angle_atom_site_label_1
_geom_angle_atom_site_label_2
_geom_angle_atom_site_label_3
_geom_angle
Cl4 Ta1 Cl1 99.12(6)
Cl4 Ta1 Cl2 97.63(6)
Cl1 Ta1 Cl2 88.37(6)
Cl4 Ta1 Cl5 95.17(6)
Cl1 Ta1 Cl5 88.91(6)
Cl2 Ta1 Cl5 167.18(6)
Cl4 Ta1 Cl3 94.11(6)
Cl1 Ta1 Cl3 166.74(6)
Cl2 Ta1 Cl3 88.95(6)
Cl5 Ta1 Cl3 90.84(6)
Cl4 Ta1 S1 170.88(5)
Cl1 Ta1 S1 88.60(5)
Cl2 Ta1 S1 87.37(5)
Cl5 Ta1 S1 80.04(5)
Cl3 Ta1 S1 78.30(5)
Cl10 Ta2 Cl6 97.58(8)
Cl10 Ta2 Cl9 97.55(7)
Cl6 Ta2 Cl9 89.39(7)
Cl10 Ta2 Cl7 95.49(7)
Cl6 Ta2 Cl7 89.00(7)
Cl9 Ta2 Cl7 166.96(7)
Cl10 Ta2 Cl8 95.02(8)
Cl6 Ta2 Cl8 167.36(7)
Cl9 Ta2 Cl8 89.95(7)
Cl7 Ta2 Cl8 88.81(7)
Cl10 Ta2 S2 174.81(7)
Cl6 Ta2 S2 87.50(7)
Cl9 Ta2 S2 81.35(6)
Cl7 Ta2 S2 85.65(6)
Cl8 Ta2 S2 79.93(7)
C2 S1 C3 102.4(3)
C2 S1 Ta1 109.2(2)
C3 S1 Ta1 108.7(2)
C11 S2 C10 104.6(4)
C11 S2 Ta2 112.9(3)
C10 S2 Ta2 107.7(2)
C2 C1 H1A 109.5
C2 C1 H1B 109.5
H1A C1 H1B 109.5
C2 C1 H1C 109.5
H1A C1 H1C 109.5
H1B C1 H1C 109.5
C1 C2 S1 111.3(5)
C1 C2 H2A 109.4
S1 C2 H2A 109.4
C1 C2 H2B 109.4
S1 C2 H2B 109.4
H2A C2 H2B 108.0
C4 C3 S1 110.4(4)
C4 C3 H3A 109.6
S1 C3 H3A 109.6
C4 C3 H3B 109.6
S1 C3 H3B 109.6
H3A C3 H3B 108.1
C5 C4 C9 119.3(6)
C5 C4 C3 117.7(6)
C9 C4 C3 122.9(6)
C6 C5 C4 120.9(6)
C6 C5 H5 119.5
C4 C5 H5 119.5
C7 C6 C5 119.6(6)
C7 C6 H6 120.2
C5 C6 H6 120.2
C8 C7 C6 119.9(6)
C8 C7 H7 120.0
C6 C7 H7 120.0
C7 C8 C9 121.7(6)
C7 C8 H8 119.1
C9 C8 H8 119.1
C8 C9 C4 118.4(6)
C8 C9 C10 120.9(6)
C4 C9 C10 120.6(6)
C9 C10 S2 112.1(4)
C9 C10 H10A 109.2
S2 C10 H10A 109.2
C9 C10 H10B 109.2
S2 C10 H10B 109.2
H10A C10 H10B 107.9
C12 C11 S2 115.5(6)
C12 C11 H11A 108.4
S2 C11 H11A 108.4
C12 C11 H11B 108.4
S2 C11 H11B 108.4
H11A C11 H11B 107.5
C11 C12 H12A 109.5
C11 C12 H12B 109.5
H12A C12 H12B 109.5
C11 C12 H12C 109.5
H12A C12 H12C 109.5
H12B C12 H12C 109.5

loop_
_geom_bond_atom_site_label_1
_geom_bond_atom_site_label_2
_geom_bond_distance
Ta1 Cl4 2.2726(16)
Ta1 Cl1 2.3019(16)
Ta1 Cl2 2.3102(16)
Ta1 Cl5 2.3341(17)
Ta1 Cl3 2.3473(15)
Ta1 S1 2.6713(15)
Ta2 Cl10 2.2607(18)
Ta2 Cl6 2.3158(18)
Ta2 Cl9 2.3219(19)
Ta2 Cl7 2.3258(19)
Ta2 Cl8 2.3341(18)
Ta2 S2 2.7081(19)
S1 C2 1.819(6)
S1 C3 1.831(6)
S2 C11 1.791(9)
S2 C10 1.820(6)
C1 C2 1.531(9)
C1 H1A 0.9800
C1 H1B 0.9800
C1 H1C 0.9800
C2 H2A 0.9900
C2 H2B 0.9900
C3 C4 1.512(8)
C3 H3A 0.9900
C3 H3B 0.9900
C4 C5 1.399(9)
C4 C9 1.413(9)
C5 C6 1.391(9)
C5 H5 0.9500
C6 C7 1.385(10)
C6 H6 0.9500
C7 C8 1.381(9)
C7 H7 0.9500
C8 C9 1.396(9)
C8 H8 0.9500
C9 C10 1.504(9)
C10 H10A 0.9900
C10 H10B 0.9900
C11 C12 1.542(13)
C11 H11A 0.9900
C11 H11B 0.9900
C12 H12A 0.9800
C12 H12B 0.9800
C12 H12C 0.9800
